data_4501213
loop_
_publ_author_name
'Awwadi, Firas'
'Willett, Roger D.'
'Twamley, Brendan'

_publ_section_title
;
 Tuning Molecular Structures Using Weak Noncovalent Interactions:
 Theoretical Study and Structure
 oftrans-Bis(2-chloropyridine)dihalocopper(II)
 andtrans-Bis(3-chloropyridine)dibromocopper(II)
;
_journal_issue 12
_journal_name_full 'Crystal Growth &amp; Design'
_journal_page_first 5316
_journal_paper_doi 10.1021/cg200893n
_journal_volume 11
_journal_year 2011
_chemical_formula_moiety 'C10 H8 Br2 Cl2 Cu N2'
_chemical_formula_sum 'C10 H8 Br2 Cl2 Cu N2'
_chemical_formula_weight 450.44
_chemical_name_common (2-ClPy)2CuBr2
_chemical_name_systematic
; 
 ? 
;
_space_group_IT_number 2
_symmetry_cell_setting triclinic
_symmetry_space_group_name_Hall '-P 1'
_symmetry_space_group_name_H-M 'P -1'
_atom_sites_solution_hydrogens geom
_atom_sites_solution_primary direct
_atom_sites_solution_secondary difmap
_audit_creation_method SHELXL-97
_cell_angle_alpha 70.088(16)
_cell_angle_beta 74.565(15)
_cell_angle_gamma 62.103(12)
_cell_formula_units_Z 2
_cell_length_a 8.4354(13)
_cell_length_b 8.8167(13)
_cell_length_c 11.402(3)
_cell_measurement_reflns_used 27
_cell_measurement_temperature 295(2)
_cell_measurement_theta_max 24.972
_cell_measurement_theta_min 10.078
_cell_volume 698.8(3)
_computing_cell_refinement 'Bruker XSCANS'
_computing_data_collection 'Bruker XSCANS'
_computing_data_reduction 'Bruker SHELXTL'
_computing_molecular_graphics 'XP, Bruker SHELXTL v. 5.10'
_computing_publication_material 'XCIF, Bruker SHELXTL v. 5.10'
_computing_structure_refinement 'XL, Bruker SHELXTL v. 5.10'
_computing_structure_solution 'XS, Bruker SHELXTL v. 5.10'
_diffrn_ambient_temperature 295(2)
_diffrn_measured_fraction_theta_full 0.987
_diffrn_measured_fraction_theta_max 0.987
_diffrn_measurement_device_type 'Bruker P4'
_diffrn_measurement_method '\w scans'
_diffrn_radiation_monochromator graphite
_diffrn_radiation_source 'fine-focus sealed tube'
_diffrn_radiation_type MoK\a
_diffrn_radiation_wavelength 0.71073
_diffrn_reflns_av_R_equivalents 0.0406
_diffrn_reflns_av_sigmaI/netI 0.0759
_diffrn_reflns_limit_h_max 10
_diffrn_reflns_limit_h_min -1
_diffrn_reflns_limit_k_max 10
_diffrn_reflns_limit_k_min -9
_diffrn_reflns_limit_l_max 13
_diffrn_reflns_limit_l_min -13
_diffrn_reflns_number 2971
_diffrn_reflns_theta_full 24.98
_diffrn_reflns_theta_max 24.98
_diffrn_reflns_theta_min 1.92
_diffrn_standards_decay_% 'no decay was observed'
_diffrn_standards_interval_count 97
_diffrn_standards_number 3
_exptl_absorpt_coefficient_mu 7.640
_exptl_absorpt_correction_T_max 0.6503
_exptl_absorpt_correction_T_min 0.3569
_exptl_absorpt_correction_type psi-scan
_exptl_absorpt_process_details 'XPREP, Bruker SHELXTL v. 5.10'
_exptl_crystal_colour 'dark green'
_exptl_crystal_density_diffrn 2.141
_exptl_crystal_density_method 'not measured'
_exptl_crystal_description plate
_exptl_crystal_F_000 430
_exptl_crystal_size_max 0.3
_exptl_crystal_size_mid 0.3
_exptl_crystal_size_min 0.1
_refine_diff_density_max 0.782
_refine_diff_density_min -0.651
_refine_diff_density_rms 0.134
_refine_ls_extinction_coef 0.0082(14)
_refine_ls_extinction_expression Fc^*^=kFc[1+0.001xFc^2^\l^3^/sin(2\q)]^-1/4^
_refine_ls_extinction_method SHELXL
_refine_ls_goodness_of_fit_ref 1.006
_refine_ls_hydrogen_treatment constr
_refine_ls_matrix_type full
_refine_ls_number_parameters 155
_refine_ls_number_reflns 2430
_refine_ls_number_restraints 0
_refine_ls_restrained_S_all 1.006
_refine_ls_R_factor_all 0.0918
_refine_ls_R_factor_gt 0.0515
_refine_ls_shift/su_max 0.000
_refine_ls_shift/su_mean 0.000
_refine_ls_structure_factor_coef Fsqd
_refine_ls_weighting_details 'calc w=1/[\s^2^(Fo^2^)+(0.0588P)^2^+0.0000P] where P=(Fo^2^+2Fc^2^)/3'
_refine_ls_weighting_scheme calc
_refine_ls_wR_factor_gt 0.1079
_refine_ls_wR_factor_ref 0.1249
_reflns_number_gt 1613
_reflns_number_total 2430
_reflns_threshold_expression >2sigma(I)
_cod_data_source_file cg200893n_si_005.cif
_cod_data_source_block fa229a
_cod_depositor_comments
;
The following automatic conversions were performed:

'_symmetry_cell_setting' value 'Triclinic' changed to 'triclinic'
according to /home/saulius/struct/CIF-dictionaries/cif_core.dic
dictionary named 'cif_core.dic' version 2.4.1 from
2010-06-29.

'_exptl_absorpt_correction_type' value 'Psi scan'
changed to 'psi-scan' according to
/home/saulius/struct/CIF-dictionaries/cif_core.dic dictionary named
'cif_core.dic' version 2.4.1 from 2010-06-29.

Automatic conversion script
Id: cif_fix_values 1715 2011-07-08 13:25:40Z adriana 
;
_cod_original_cell_volume 698.8(2)
_cod_original_sg_symbol_H-M P-1
_cod_database_code 4501213

loop_
_symmetry_equiv_pos_as_xyz
'x, y, z'
'-x, -y, -z'

loop_
_atom_site_label
_atom_site_type_symbol
_atom_site_fract_x
_atom_site_fract_y
_atom_site_fract_z
_atom_site_U_iso_or_equiv
_atom_site_adp_type
_atom_site_occupancy
_atom_site_symmetry_multiplicity
_atom_site_calc_flag
_atom_site_refinement_flags
Cu Cu 0.05548(13) 1.09562(12) 0.27632(9) 0.0389(3) Uani 1 1 d .
Br1 Br 0.23705(12) 0.83447(11) 0.42255(8) 0.0475(3) Uani 1 1 d .
Br3 Br -0.15392(12) 1.36401(11) 0.15831(9) 0.0516(3) Uani 1 1 d .
Cl2 Cl 0.2089(3) 0.8439(3) 0.0910(2) 0.0586(6) Uani 1 1 d .
Cl8 Cl 0.3645(3) 1.1662(3) 0.0707(2) 0.0592(6) Uani 1 1 d .
N7 N 0.1878(8) 1.2304(8) 0.2836(6) 0.0378(15) Uani 1 1 d .
N1 N -0.0642(9) 0.9598(8) 0.2552(6) 0.0389(16) Uani 1 1 d .
C5 C -0.3173(12) 0.8843(12) 0.3166(9) 0.055(2) Uani 1 1 d .
H5A H -0.4278 0.8958 0.3657 0.066 Uiso 1 1 calc R
C6 C -0.2272(12) 0.9761(10) 0.3220(8) 0.046(2) Uani 1 1 d .
H6A H -0.2808 1.0534 0.3740 0.056 Uiso 1 1 calc R
C10 C 0.3624(12) 1.4227(11) 0.2967(9) 0.054(2) Uani 1 1 d .
H10A H 0.4205 1.4876 0.3012 0.064 Uiso 1 1 calc R
C12 C 0.1451(12) 1.3004(11) 0.3824(8) 0.050(2) Uani 1 1 d .
H12A H 0.0551 1.2842 0.4464 0.060 Uiso 1 1 calc R
C4 C -0.2384(14) 0.7725(12) 0.2351(9) 0.061(3) Uani 1 1 d .
H4A H -0.2964 0.7087 0.2288 0.073 Uiso 1 1 calc R
C8 C 0.3136(11) 1.2597(10) 0.1946(8) 0.044(2) Uani 1 1 d .
C11 C 0.2305(12) 1.3940(11) 0.3906(8) 0.052(2) Uani 1 1 d .
H11A H 0.1994 1.4390 0.4604 0.063 Uiso 1 1 calc R
C3 C -0.0748(12) 0.7577(11) 0.1646(8) 0.046(2) Uani 1 1 d .
H3A H -0.0197 0.6846 0.1095 0.056 Uiso 1 1 calc R
C9 C 0.4055(12) 1.3517(11) 0.1955(8) 0.052(2) Uani 1 1 d .
H9A H 0.4946 1.3662 0.1300 0.062 Uiso 1 1 calc R
C2 C 0.0050(11) 0.8550(10) 0.1781(7) 0.043(2) Uani 1 1 d .

loop_
_atom_site_aniso_label
_atom_site_aniso_U_11
_atom_site_aniso_U_22
_atom_site_aniso_U_33
_atom_site_aniso_U_23
_atom_site_aniso_U_13
_atom_site_aniso_U_12
Cu 0.0382(6) 0.0374(5) 0.0532(6) -0.0138(4) -0.0075(5) -0.0228(4)
Br1 0.0460(5) 0.0426(5) 0.0625(6) -0.0104(4) -0.0140(4) -0.0236(4)
Br3 0.0483(6) 0.0393(5) 0.0745(7) -0.0091(4) -0.0185(5) -0.0222(4)
Cl2 0.0604(15) 0.0603(14) 0.0662(15) -0.0237(12) 0.0047(12) -0.0354(12)
Cl8 0.0598(15) 0.0686(16) 0.0634(14) -0.0306(12) 0.0033(12) -0.0345(13)
N7 0.035(4) 0.036(4) 0.054(4) -0.016(3) -0.008(3) -0.021(3)
N1 0.040(4) 0.036(4) 0.050(4) -0.010(3) -0.011(3) -0.021(3)
C5 0.047(5) 0.061(6) 0.070(6) -0.009(5) -0.017(5) -0.033(5)
C6 0.053(5) 0.042(5) 0.057(5) -0.015(4) -0.016(5) -0.024(4)
C10 0.052(6) 0.048(5) 0.079(7) -0.016(5) -0.013(5) -0.034(5)
C12 0.054(5) 0.062(6) 0.050(5) -0.016(4) 0.004(4) -0.041(5)
C4 0.082(7) 0.052(6) 0.070(6) 0.001(5) -0.031(6) -0.046(5)
C8 0.038(5) 0.039(5) 0.060(6) -0.014(4) -0.011(4) -0.017(4)
C11 0.059(6) 0.054(6) 0.058(6) -0.021(4) -0.008(5) -0.029(5)
C3 0.057(6) 0.048(5) 0.046(5) -0.012(4) -0.013(5) -0.028(5)
C9 0.051(5) 0.061(6) 0.059(6) -0.012(5) -0.004(5) -0.040(5)
C2 0.049(5) 0.046(5) 0.045(5) -0.010(4) -0.010(4) -0.028(4)

loop_
_atom_type_symbol
_atom_type_description
_atom_type_scat_dispersion_real
_atom_type_scat_dispersion_imag
_atom_type_scat_source
C C 0.0033 0.0016 'International Tables Vol C Tables 4.2.6.8 and 6.1.1.4'
H H 0.0000 0.0000 'International Tables Vol C Tables 4.2.6.8 and 6.1.1.4'
N N 0.0061 0.0033 'International Tables Vol C Tables 4.2.6.8 and 6.1.1.4'
Cu Cu 0.3201 1.2651 'International Tables Vol C Tables 4.2.6.8 and 6.1.1.4'
Br Br -0.2901 2.4595 'International Tables Vol C Tables 4.2.6.8 and 6.1.1.4'
Cl Cl 0.1484 0.1585 'International Tables Vol C Tables 4.2.6.8 and 6.1.1.4'

loop_
_geom_angle_atom_site_label_1
_geom_angle_atom_site_label_2
_geom_angle_atom_site_label_3
_geom_angle
N1 Cu N7 175.3(3)
N1 Cu Br3 90.30(18)
N7 Cu Br3 89.21(18)
N1 Cu Br1 89.98(18)
N7 Cu Br1 91.18(18)
Br3 Cu Br1 171.70(5)
C8 N7 C12 116.8(6)
C8 N7 Cu 123.4(5)
C12 N7 Cu 119.8(5)
C2 N1 C6 117.2(7)
C2 N1 Cu 124.0(6)
C6 N1 Cu 118.8(5)
C6 C5 C4 118.1(9)
C6 C5 H5A 121.0
C4 C5 H5A 121.0
N1 C6 C5 123.1(8)
N1 C6 H6A 118.5
C5 C6 H6A 118.5
C11 C10 C9 117.6(8)
C11 C10 H10A 121.2
C9 C10 H10A 121.2
N7 C12 C11 121.7(8)
N7 C12 H12A 119.1
C11 C12 H12A 119.1
C3 C4 C5 119.5(8)
C3 C4 H4A 120.2
C5 C4 H4A 120.2
N7 C8 C9 125.2(7)
N7 C8 Cl8 115.1(6)
C9 C8 Cl8 119.7(7)
C12 C11 C10 120.7(8)
C12 C11 H11A 119.7
C10 C11 H11A 119.7
C4 C3 C2 117.6(8)
C4 C3 H3A 121.2
C2 C3 H3A 121.2
C8 C9 C10 118.0(8)
C8 C9 H9A 121.0
C10 C9 H9A 121.0
N1 C2 C3 124.5(8)
N1 C2 Cl2 115.7(6)
C3 C2 Cl2 119.8(6)

loop_
_geom_bond_atom_site_label_1
_geom_bond_atom_site_label_2
_geom_bond_distance
Cu N1 1.992(6)
Cu N7 2.005(6)
Cu Br3 2.3906(14)
Cu Br1 2.4231(14)
Cl2 C2 1.719(8)
Cl8 C8 1.732(8)
N7 C8 1.315(10)
N7 C12 1.352(9)
N1 C2 1.320(9)
N1 C6 1.350(10)
C5 C6 1.368(11)
C5 C4 1.400(13)
C5 H5A 0.9300
C6 H6A 0.9300
C10 C11 1.376(12)
C10 C9 1.383(12)
C10 H10A 0.9300
C12 C11 1.362(11)
C12 H12A 0.9300
C4 C3 1.371(12)
C4 H4A 0.9300
C8 C9 1.363(11)
C11 H11A 0.9300
C3 C2 1.379(11)
C3 H3A 0.9300
C9 H9A 0.9300

loop_
_geom_torsion_atom_site_label_1
_geom_torsion_atom_site_label_2
_geom_torsion_atom_site_label_3
_geom_torsion_atom_site_label_4
_geom_torsion
N1 Cu N7 C8 -1(3)
Br3 Cu N7 C8 -85.6(6)
Br1 Cu N7 C8 102.7(6)
N1 Cu N7 C12 177(3)
Br3 Cu N7 C12 92.6(6)
Br1 Cu N7 C12 -79.1(6)
N7 Cu N1 C2 21(3)
Br3 Cu N1 C2 105.4(6)
Br1 Cu N1 C2 -82.9(6)
N7 Cu N1 C6 -158(3)
Br3 Cu N1 C6 -73.7(6)
Br1 Cu N1 C6 98.0(5)
C2 N1 C6 C5 2.8(12)
Cu N1 C6 C5 -178.0(6)
C4 C5 C6 N1 -2.0(13)
C8 N7 C12 C11 -1.2(12)
Cu N7 C12 C11 -179.5(6)
C6 C5 C4 C3 0.4(13)
C12 N7 C8 C9 1.3(12)
Cu N7 C8 C9 179.5(6)
C12 N7 C8 Cl8 179.6(6)
Cu N7 C8 Cl8 -2.2(8)
N7 C12 C11 C10 1.0(14)
C9 C10 C11 C12 -0.7(13)
C5 C4 C3 C2 0.2(13)
N7 C8 C9 C10 -1.0(13)
Cl8 C8 C9 C10 -179.3(7)
C11 C10 C9 C8 0.7(13)
C6 N1 C2 C3 -2.2(12)
Cu N1 C2 C3 178.6(6)
C6 N1 C2 Cl2 177.9(6)
Cu N1 C2 Cl2 -1.3(9)
C4 C3 C2 N1 0.8(13)
C4 C3 C2 Cl2 -179.3(6)
